data_7020636
loop_
_publ_author_name
'Wu, Tong'
'Lin, Yue-Jian'
'Jin, Guo-Xin'

_publ_section_title
;
 Stepwise formation of organometallic macrocycles and triangular prisms
 containing 2,2'-bisbenzimidazole ligands.
;
_journal_issue 1
_journal_name_full 'Dalton transactions (Cambridge, England : 2003)'
_journal_page_first 82
_journal_page_last 88
_journal_paper_doi 10.1039/c2dt31387a
_journal_volume 42
_journal_year 2013
_chemical_formula_sum 'C102 H126 F12 Ir4 N12 O19 S4'
_chemical_formula_weight 2949.19
_chemical_name_systematic
;
?
;
_space_group_IT_number 4
_symmetry_cell_setting monoclinic
_symmetry_space_group_name_Hall 'P 2yb'
_symmetry_space_group_name_H-M 'P 1 21 1'
_atom_sites_solution_hydrogens geom
_atom_sites_solution_primary direct
_atom_sites_solution_secondary difmap
_audit_creation_method SHELXL-97
_cell_angle_alpha 90.00
_cell_angle_beta 110.4360(10)
_cell_angle_gamma 90.00
_cell_formula_units_Z 2
_cell_length_a 12.8163(8)
_cell_length_b 25.5882(14)
_cell_length_c 17.7677(10)
_cell_measurement_reflns_used 9976
_cell_measurement_temperature 173(2)
_cell_measurement_theta_max 27.39
_cell_measurement_theta_min 2.44
_cell_volume 5460.1(5)
_computing_cell_refinement 'Bruker SAINT'
_computing_data_collection 'Bruker APEX2'
_computing_data_reduction 'Bruker SAINT'
_computing_molecular_graphics 'Bruker SHELXTL'
_computing_publication_material 'Bruker SHELXTL'
_computing_structure_refinement 'SHELXL-97 (Sheldrick, 1997)'
_computing_structure_solution 'SHELXS-97 (Sheldrick, 1990)'
_diffrn_ambient_temperature 173(2)
_diffrn_measured_fraction_theta_full 0.992
_diffrn_measured_fraction_theta_max 0.992
_diffrn_measurement_device_type 'Bruker APEX-II CCD'
_diffrn_measurement_method '\f and \w scans'
_diffrn_radiation_monochromator graphite
_diffrn_radiation_source 'fine-focus sealed tube'
_diffrn_radiation_type MoK\a
_diffrn_radiation_wavelength 0.71073
_diffrn_reflns_av_R_equivalents 0.0467
_diffrn_reflns_av_sigmaI/netI 0.0595
_diffrn_reflns_limit_h_max 16
_diffrn_reflns_limit_h_min -16
_diffrn_reflns_limit_k_max 21
_diffrn_reflns_limit_k_min -33
_diffrn_reflns_limit_l_max 23
_diffrn_reflns_limit_l_min -23
_diffrn_reflns_number 40168
_diffrn_reflns_theta_full 27.50
_diffrn_reflns_theta_max 27.50
_diffrn_reflns_theta_min 1.22
_diffrn_standards_decay_% 5.02
_exptl_absorpt_coefficient_mu 5.027
_exptl_absorpt_correction_T_max 0.7524
_exptl_absorpt_correction_T_min 0.6078
_exptl_absorpt_correction_type multi-scan
_exptl_absorpt_process_details sadabs
_exptl_crystal_colour yellow
_exptl_crystal_density_diffrn 1.794
_exptl_crystal_density_method 'not measured'
_exptl_crystal_description block
_exptl_crystal_F_000 2908
_exptl_crystal_size_max 0.11
_exptl_crystal_size_mid 0.06
_exptl_crystal_size_min 0.06
_platon_squeeze_details
;
;
_refine_diff_density_max 2.473
_refine_diff_density_min -2.222
_refine_diff_density_rms 0.178
_refine_ls_abs_structure_details 'Flack H D (1983), Acta Cryst. A39, 876-881'
_refine_ls_abs_structure_Flack 0.0(8)
_refine_ls_extinction_method none
_refine_ls_goodness_of_fit_ref 1.059
_refine_ls_hydrogen_treatment constr
_refine_ls_matrix_type full
_refine_ls_number_parameters 1191
_refine_ls_number_reflns 20032
_refine_ls_number_restraints 265
_refine_ls_restrained_S_all 1.081
_refine_ls_R_factor_all 0.0664
_refine_ls_R_factor_gt 0.0541
_refine_ls_shift/su_max 0.007
_refine_ls_shift/su_mean 0.000
_refine_ls_structure_factor_coef Fsqd
_refine_ls_weighting_details 'calc w=1/[\s^2^(Fo^2^)+(0.0879P)^2^+7.3679P] where P=(Fo^2^+2Fc^2^)/3'
_refine_ls_weighting_scheme calc
_refine_ls_wR_factor_gt 0.1421
_refine_ls_wR_factor_ref 0.1497
_reflns_number_gt 16621
_reflns_number_total 20032
_reflns_threshold_expression >2sigma(I)
_cod_data_source_file c2dt31387a.txt
_cod_data_source_block mo_2c
_cod_depositor_comments
;
The following automatic conversions were performed:

'_symmetry_cell_setting' value 'Monoclinic' changed to 'monoclinic'
according to /home/saulius/struct/CIF-dictionaries/cif_core.dic
dictionary named 'cif_core.dic' version 2.4.2 from 2011-04-26.

Automatic conversion script
Id: cif_fix_values 1891 2012-01-12 08:04:46Z andrius 
;
_cod_original_sg_symbol_H-M P2(1)
_cod_database_code 7020636

loop_
_symmetry_equiv_pos_as_xyz
'x, y, z'
'-x, y+1/2, -z'

loop_
_atom_site_label
_atom_site_type_symbol
_atom_site_fract_x
_atom_site_fract_y
_atom_site_fract_z
_atom_site_U_iso_or_equiv
_atom_site_adp_type
_atom_site_occupancy
_atom_site_symmetry_multiplicity
_atom_site_calc_flag
_atom_site_refinement_flags
_atom_site_disorder_assembly
_atom_site_disorder_group
Ir1 Ir 0.22058(4) 0.364203(18) -0.03163(3) 0.02997(12) Uani 1 1 d . . .
Ir2 Ir 0.16979(4) 0.14919(2) -0.09272(3) 0.03180(12) Uani 1 1 d . . .
Ir3 Ir 0.31659(5) 0.26432(2) 0.59908(3) 0.04028(14) Uani 1 1 d . . .
Ir4 Ir 0.28411(4) 0.04857(2) 0.54244(3) 0.03790(14) Uani 1 1 d . . .
N1 N 0.0891(9) 0.3070(5) -0.0812(6) 0.035(3) Uani 1 1 d . . .
N2 N 0.3169(9) 0.2975(5) -0.0448(7) 0.039(3) Uani 1 1 d . . .
N3 N 0.2960(10) 0.2093(6) -0.0670(8) 0.044(3) Uani 1 1 d . . .
N4 N 0.0684(8) 0.2193(4) -0.1032(5) 0.024(2) Uani 1 1 d . . .
N5 N 0.4206(10) 0.1972(5) 0.6120(6) 0.038(3) Uani 1 1 d . A .
N6 N 0.1949(9) 0.2019(5) 0.5747(7) 0.035(3) Uani 1 1 d . . .
N7 N 0.1836(9) 0.1134(5) 0.5527(7) 0.034(2) Uani 1 1 d . A .
N8 N 0.4100(8) 0.1072(5) 0.5925(6) 0.032(2) Uani 1 1 d . A .
N9 N 0.2296(8) 0.3286(4) 0.0794(6) 0.031(2) Uani 1 1 d . . .
N10 N 0.2890(8) 0.2601(5) 0.4756(5) 0.030(2) Uani 1 1 d . . .
N11 N 0.1994(8) 0.1539(6) 0.0321(7) 0.042(3) Uani 1 1 d . . .
N12 N 0.2665(10) 0.0842(6) 0.4310(6) 0.045(3) Uani 1 1 d . A .
O1 O 0.8473(15) 0.1526(10) 0.0724(14) 0.134(7) Uani 1 1 d . . .
O2 O 0.9508(17) 0.0630(9) 0.1269(18) 0.200(14) Uani 1 1 d . . .
O3 O 0.793(2) 0.0642(10) 0.0064(18) 0.218(16) Uani 1 1 d . . .
O4 O 0.6372(11) 0.2653(6) 0.4205(10) 0.088(4) Uani 1 1 d . . .
O5 O 0.745(2) 0.3403(9) 0.4947(8) 0.168(11) Uani 1 1 d . . .
O6 O 0.568(2) 0.3494(12) 0.3945(19) 0.210(12) Uani 1 1 d U . .
O7 O 0.955(3) 0.9322(12) 0.8252(13) 0.267(16) Uiso 1 1 d DU . .
O8 O 0.951(2) 0.9032(8) 0.6904(14) 0.195(11) Uiso 1 1 d D . .
O9 O 0.994(2) 0.9912(8) 0.7307(15) 0.186(11) Uiso 1 1 d D . .
O10 O 0.439(3) 0.9126(14) 0.187(2) 0.289(18) Uani 1 1 d DU . .
O11 O 0.250(3) 0.9288(15) 0.0738(16) 0.268(18) Uiso 1 1 d D . .
O12 O 0.3923(16) 0.9898(7) 0.1061(13) 0.146(8) Uani 1 1 d DU . .
S1 S 0.8416(7) 0.0909(4) 0.0774(6) 0.130(3) Uani 1 1 d D . .
S2 S 0.6569(4) 0.3186(2) 0.4269(3) 0.0708(13) Uani 1 1 d . . .
S3 S 0.9490(9) 0.9438(5) 0.7461(7) 0.168(4) Uani 1 1 d DU . .
S4 S 0.3547(10) 0.9482(4) 0.1397(9) 0.206(6) Uani 1 1 d DU . .
F1 F 0.763(3) 0.1068(12) 0.2036(18) 0.289(16) Uiso 1 1 d D . .
F2 F 0.654(3) 0.0901(18) 0.083(2) 0.52(4) Uiso 1 1 d D . .
F3 F 0.759(3) 0.0316(9) 0.1526(17) 0.242(13) Uiso 1 1 d D . .
F4 F 0.667(2) 0.3096(7) 0.2837(9) 0.160(8) Uani 1 1 d DU . .
F5 F 0.7346(17) 0.3797(6) 0.3433(12) 0.152(6) Uani 1 1 d DU . .
F6 F 0.8298(18) 0.3043(8) 0.3845(14) 0.169(7) Uani 1 1 d DU . .
F7 F 0.7459(14) 0.9097(6) 0.6781(11) 0.130(6) Uani 1 1 d . . .
F8 F 0.7582(10) 0.9901(5) 0.7188(7) 0.091(4) Uani 1 1 d . . .
F9 F 0.8095(16) 0.9725(6) 0.6092(7) 0.146(6) Uani 1 1 d U . .
F10 F 0.2507(12) 0.9300(7) 0.2382(8) 0.122(5) Uiso 1 1 d D . .
F11 F 0.368(3) 0.9938(16) 0.2730(17) 0.34(2) Uiso 1 1 d D . .
F12 F 0.2131(13) 1.0042(7) 0.1794(10) 0.129(6) Uiso 1 1 d D . .
C1 C -0.0233(10) 0.2943(6) -0.0945(6) 0.030(3) Uani 1 1 d . . .
C2 C -0.1108(10) 0.3253(6) -0.0897(8) 0.037(3) Uani 1 1 d . . .
H2 H -0.1029 0.3615 -0.0773 0.045 Uiso 1 1 calc R . .
C3 C -0.2094(15) 0.2986(8) -0.1044(13) 0.069(6) Uani 1 1 d . . .
H3 H -0.2739 0.3184 -0.1085 0.083 Uiso 1 1 calc R . .
C4 C -0.2205(13) 0.2456(8) -0.1134(14) 0.073(6) Uani 1 1 d . . .
H4 H -0.2892 0.2295 -0.1178 0.088 Uiso 1 1 calc R . .
C5 C -0.1327(12) 0.2151(7) -0.1162(9) 0.045(3) Uani 1 1 d . . .
H5 H -0.1413 0.1785 -0.1253 0.054 Uiso 1 1 calc R . .
C6 C -0.0345(9) 0.2388(5) -0.1058(6) 0.025(3) Uani 1 1 d . . .
C7 C 0.1326(9) 0.2607(6) -0.0892(6) 0.030(3) Uani 1 1 d . . .
C8 C 0.2483(10) 0.2570(6) -0.0708(8) 0.036(3) Uani 1 1 d . . .
C9 C 0.4240(11) 0.2737(6) -0.0229(8) 0.038(3) Uani 1 1 d . . .
C10 C 0.5263(10) 0.2981(7) 0.0103(10) 0.052(4) Uani 1 1 d . . .
H10 H 0.5344 0.3344 0.0218 0.062 Uiso 1 1 calc R . .
C11 C 0.6136(13) 0.2651(10) 0.0248(11) 0.071(5) Uani 1 1 d . . .
H11 H 0.6858 0.2803 0.0425 0.086 Uiso 1 1 calc R . .
C12 C 0.6075(13) 0.2085(8) 0.0157(13) 0.067(5) Uani 1 1 d . . .
H12 H 0.6720 0.1870 0.0331 0.080 Uiso 1 1 calc R . .
C13 C 0.5005(12) 0.1878(7) -0.0203(10) 0.053(4) Uani 1 1 d . . .
H13 H 0.4917 0.1518 -0.0346 0.064 Uiso 1 1 calc R . .
C14 C 0.4065(10) 0.2195(6) -0.0356(8) 0.036(3) Uani 1 1 d . . .
C15 C 0.5271(11) 0.1771(6) 0.6163(7) 0.035(3) Uani 1 1 d . A .
C16 C 0.6271(11) 0.2038(7) 0.6266(8) 0.051(4) Uani 1 1 d . . .
H16 H 0.6349 0.2405 0.6355 0.061 Uiso 1 1 calc R . .
C17 C 0.7147(12) 0.1720(10) 0.6225(11) 0.068(5) Uani 1 1 d U . .
H17 H 0.7840 0.1882 0.6292 0.081 Uiso 1 1 calc R . .
C18 C 0.7059(11) 0.1190(9) 0.6096(10) 0.062(5) Uani 1 1 d U . .
H18 H 0.7674 0.1000 0.6056 0.074 Uiso 1 1 calc R . .
C19 C 0.6079(11) 0.0935(6) 0.6023(7) 0.039(3) Uani 1 1 d . A .
H19 H 0.6042 0.0565 0.5976 0.047 Uiso 1 1 calc R . .
C20 C 0.5158(11) 0.1212(6) 0.6019(7) 0.037(3) Uani 1 1 d . . .
C21 C 0.3619(9) 0.1518(7) 0.5981(7) 0.036(3) Uani 1 1 d . . .
C22 C 0.2428(9) 0.1561(6) 0.5769(8) 0.034(3) Uani 1 1 d . A .
C23 C 0.0795(11) 0.1886(6) 0.5423(10) 0.046(4) Uani 1 1 d . A .
C24 C -0.0129(14) 0.2200(8) 0.5246(12) 0.063(5) Uani 1 1 d . . .
H24 H -0.0091 0.2567 0.5329 0.076 Uiso 1 1 calc R . .
C25 C -0.1113(14) 0.1931(10) 0.4939(13) 0.084(8) Uani 1 1 d . . .
H25 H -0.1776 0.2131 0.4822 0.101 Uiso 1 1 calc R . .
C26 C -0.1240(12) 0.1418(10) 0.4784(13) 0.082(8) Uani 1 1 d . . .
H26 H -0.1961 0.1269 0.4552 0.098 Uiso 1 1 calc R . .
C27 C -0.0319(13) 0.1116(9) 0.4965(12) 0.072(6) Uani 1 1 d . A .
H27 H -0.0401 0.0749 0.4883 0.086 Uiso 1 1 calc R . .
C28 C 0.0770(12) 0.1333(7) 0.5277(10) 0.053(4) Uani 1 1 d . . .
C29 C 0.1421(13) 0.3275(7) 0.1009(8) 0.049(4) Uani 1 1 d . . .
H29 H 0.0734 0.3414 0.0664 0.058 Uiso 1 1 calc R . .
C30 C 0.1498(12) 0.3054(9) 0.1759(8) 0.059(5) Uani 1 1 d . . .
H30 H 0.0832 0.3006 0.1872 0.071 Uiso 1 1 calc R . .
C31 C 0.2453(12) 0.2914(6) 0.2308(8) 0.040(3) Uani 1 1 d . . .
C32 C 0.3433(17) 0.2975(10) 0.2113(13) 0.090(7) Uani 1 1 d U . .
H32 H 0.4158 0.2937 0.2503 0.108 Uiso 1 1 calc R . .
C33 C 0.3264(13) 0.3093(9) 0.1321(11) 0.073(6) Uani 1 1 d U . .
H33 H 0.3862 0.3036 0.1132 0.088 Uiso 1 1 calc R . .
C34 C 0.3730(11) 0.2540(7) 0.4489(7) 0.046(4) Uani 1 1 d . . .
H34 H 0.4435 0.2435 0.4857 0.055 Uiso 1 1 calc R . .
C35 C 0.3615(11) 0.2627(8) 0.3675(7) 0.052(4) Uani 1 1 d . . .
H35 H 0.4239 0.2582 0.3510 0.062 Uiso 1 1 calc R . .
C36 C 0.2620(12) 0.2772(6) 0.3133(8) 0.039(3) Uani 1 1 d . . .
C37 C 0.1728(13) 0.2787(8) 0.3429(9) 0.059(5) Uani 1 1 d . . .
H37 H 0.0991 0.2854 0.3074 0.071 Uiso 1 1 calc R . .
C38 C 0.1931(13) 0.2703(11) 0.4228(9) 0.077(7) Uani 1 1 d . . .
H38 H 0.1315 0.2722 0.4407 0.093 Uiso 1 1 calc R . .
C39 C 0.1168(10) 0.1620(6) 0.0646(8) 0.042(3) Uani 1 1 d . . .
H39 H 0.0471 0.1749 0.0301 0.050 Uiso 1 1 calc R . .
C40 C 0.1285(11) 0.1530(7) 0.1392(8) 0.047(3) Uani 1 1 d . . .
H40 H 0.0680 0.1582 0.1576 0.057 Uiso 1 1 calc R . .
C41 C 0.2325(12) 0.1354(6) 0.1924(8) 0.048(4) Uani 1 1 d . A .
C42 C 0.3169(13) 0.1264(8) 0.1633(9) 0.064(5) Uani 1 1 d . . .
H42 H 0.3868 0.1134 0.1975 0.077 Uiso 1 1 calc R . .
C43 C 0.2982(13) 0.1366(7) 0.0824(10) 0.056(5) Uani 1 1 d . . .
H43 H 0.3570 0.1312 0.0624 0.067 Uiso 1 1 calc R . .
C44 C 0.3555(11) 0.0988(6) 0.4117(8) 0.046(4) Uani 1 1 d . . .
H44 H 0.4266 0.0997 0.4531 0.056 Uiso 1 1 calc R A .
C45 C 0.3482(13) 0.1123(8) 0.3356(9) 0.056(4) Uani 1 1 d . A .
H45 H 0.4134 0.1153 0.3221 0.068 Uiso 1 1 calc R . .
C46 C 0.2450(11) 0.1214(6) 0.2787(8) 0.040(3) Uani 1 1 d . . .
C47 C 0.1552(14) 0.1091(8) 0.2987(9) 0.070(6) Uani 1 1 d . A .
H47 H 0.0824 0.1137 0.2604 0.084 Uiso 1 1 calc R . .
C48 C 0.1683(10) 0.0894(6) 0.3756(7) 0.044(3) Uani 1 1 d . . .
H48 H 0.1041 0.0796 0.3873 0.052 Uiso 1 1 calc R A .
C49 C 0.1706(7) 0.4277(3) -0.1186(4) 0.046(4) Uani 1 1 d G . .
C50 C 0.1364(7) 0.4401(3) -0.0537(5) 0.063(5) Uani 1 1 d G . .
C51 C 0.2320(8) 0.4441(3) 0.0156(5) 0.082(6) Uani 1 1 d GU . .
C52 C 0.3253(7) 0.4342(3) -0.0065(5) 0.080(6) Uani 1 1 d GU . .
C53 C 0.2873(7) 0.4241(3) -0.0894(5) 0.065(5) Uani 1 1 d GU . .
C54 C 0.0960(10) 0.4198(5) -0.2036(6) 0.137(13) Uani 1 1 d G . .
H54A H 0.1404 0.4205 -0.2387 0.206 Uiso 1 1 calc R . .
H54B H 0.0403 0.4477 -0.2192 0.206 Uiso 1 1 calc R . .
H54C H 0.0585 0.3859 -0.2087 0.206 Uiso 1 1 calc R . .
C55 C 0.0191(10) 0.4476(5) -0.0577(8) 0.118(9) Uani 1 1 d GU . .
H55A H 0.0173 0.4507 -0.0032 0.177 Uiso 1 1 calc R . .
H55B H -0.0260 0.4176 -0.0847 0.177 Uiso 1 1 calc R . .
H55C H -0.0112 0.4795 -0.0879 0.177 Uiso 1 1 calc R . .
C56 C 0.2341(13) 0.4567(5) 0.0981(7) 0.120(8) Uani 1 1 d GU . .
H56A H 0.1851 0.4865 0.0957 0.180 Uiso 1 1 calc R . .
H56B H 0.3103 0.4654 0.1325 0.180 Uiso 1 1 calc R . .
H56C H 0.2082 0.4264 0.1204 0.180 Uiso 1 1 calc R . .
C57 C 0.4439(10) 0.4345(6) 0.0486(8) 0.137(10) Uani 1 1 d GU . .
H57A H 0.4855 0.4607 0.0303 0.206 Uiso 1 1 calc R . .
H57B H 0.4767 0.3999 0.0483 0.206 Uiso 1 1 calc R . .
H57C H 0.4474 0.4429 0.1032 0.206 Uiso 1 1 calc R . .
C58 C 0.3586(11) 0.4117(5) -0.1379(8) 0.100(7) Uani 1 1 d GU . .
H58A H 0.3427 0.3761 -0.1592 0.150 Uiso 1 1 calc R . .
H58B H 0.4372 0.4143 -0.1039 0.150 Uiso 1 1 calc R . .
H58C H 0.3427 0.4365 -0.1826 0.150 Uiso 1 1 calc R . .
C59 C 0.2108(10) 0.1095(5) -0.1862(8) 0.037(3) Uani 1 1 d . . .
C60 C 0.2392(12) 0.0760(6) -0.1138(9) 0.046(3) Uani 1 1 d . . .
C61 C 0.1330(15) 0.0669(6) -0.1035(11) 0.054(4) Uani 1 1 d . . .
C62 C 0.0490(14) 0.0920(6) -0.1589(12) 0.060(5) Uani 1 1 d . . .
C63 C 0.0901(11) 0.1188(5) -0.2153(8) 0.038(3) Uani 1 1 d . . .
C64 C 0.2869(12) 0.1288(5) -0.2261(9) 0.045(4) Uani 1 1 d . . .
H64A H 0.2981 0.1015 -0.2611 0.068 Uiso 1 1 calc R . .
H64B H 0.3587 0.1381 -0.1853 0.068 Uiso 1 1 calc R . .
H64C H 0.2545 0.1598 -0.2582 0.068 Uiso 1 1 calc R . .
C65 C 0.3478(14) 0.0493(6) -0.0748(10) 0.058(4) Uani 1 1 d U . .
H65A H 0.3494 0.0169 -0.1036 0.086 Uiso 1 1 calc R . .
H65B H 0.3572 0.0412 -0.0189 0.086 Uiso 1 1 calc R . .
H65C H 0.4083 0.0723 -0.0762 0.086 Uiso 1 1 calc R . .
C66 C 0.1276(19) 0.0317(7) -0.0357(12) 0.077(6) Uani 1 1 d . . .
H66A H 0.0522 0.0325 -0.0337 0.115 Uiso 1 1 calc R . .
H66B H 0.1807 0.0441 0.0155 0.115 Uiso 1 1 calc R . .
H66C H 0.1465 -0.0042 -0.0454 0.115 Uiso 1 1 calc R . .
C67 C -0.0784(15) 0.0872(9) -0.1747(14) 0.091(7) Uani 1 1 d U . .
H67A H -0.1112 0.0614 -0.2170 0.136 Uiso 1 1 calc R . .
H67B H -0.1142 0.1212 -0.1917 0.136 Uiso 1 1 calc R . .
H67C H -0.0897 0.0761 -0.1253 0.136 Uiso 1 1 calc R . .
C68 C 0.0226(12) 0.1497(9) -0.2851(9) 0.068(5) Uani 1 1 d . . .
H68A H 0.0571 0.1840 -0.2838 0.101 Uiso 1 1 calc R . .
H68B H -0.0525 0.1542 -0.2834 0.101 Uiso 1 1 calc R . .
H68C H 0.0181 0.1314 -0.3346 0.101 Uiso 1 1 calc R . .
C69 C 0.2723(6) 0.3046(2) 0.6909(4) 0.054(4) Uani 1 1 d G . .
C70 C 0.3913(6) 0.2990(2) 0.7167(4) 0.074(6) Uani 1 1 d G . .
C71 C 0.4293(7) 0.3261(3) 0.6603(5) 0.079(6) Uani 1 1 d GU . .
C72 C 0.3339(8) 0.3486(2) 0.5996(5) 0.089(8) Uani 1 1 d G . .
C73 C 0.2369(7) 0.3353(2) 0.6185(4) 0.072(6) Uani 1 1 d G . .
C74 C 0.1968(7) 0.2820(2) 0.7330(5) 0.049(4) Uani 1 1 d G . .
H74A H 0.2053 0.3025 0.7814 0.074 Uiso 1 1 calc R . .
H74B H 0.2176 0.2456 0.7479 0.074 Uiso 1 1 calc R . .
H74C H 0.1192 0.2835 0.6966 0.074 Uiso 1 1 calc R . .
C75 C 0.4644(7) 0.2693(3) 0.7910(4) 0.065(5) Uani 1 1 d GU . .
H75A H 0.5195 0.2485 0.7774 0.097 Uiso 1 1 calc R . .
H75B H 0.4178 0.2461 0.8099 0.097 Uiso 1 1 calc R . .
H75C H 0.5028 0.2943 0.8335 0.097 Uiso 1 1 calc R . .
C76 C 0.5500(7) 0.3304(3) 0.6641(7) 0.113(9) Uani 1 1 d GU . .
H76A H 0.5787 0.3653 0.6829 0.170 Uiso 1 1 calc R . .
H76B H 0.5534 0.3245 0.6105 0.170 Uiso 1 1 calc R . .
H76C H 0.5953 0.3041 0.7014 0.170 Uiso 1 1 calc R . .
C77 C 0.3354(11) 0.3809(3) 0.5277(6) 0.19(2) Uani 1 1 d G . .
H77A H 0.3440 0.4180 0.5424 0.278 Uiso 1 1 calc R . .
H77B H 0.2653 0.3757 0.4828 0.278 Uiso 1 1 calc R . .
H77C H 0.3977 0.3697 0.5117 0.278 Uiso 1 1 calc R . .
C78 C 0.1171(8) 0.3510(3) 0.5702(5) 0.098(7) Uani 1 1 d GU . .
H78A H 0.0658 0.3312 0.5893 0.147 Uiso 1 1 calc R . .
H78B H 0.1013 0.3434 0.5132 0.147 Uiso 1 1 calc R . .
H78C H 0.1074 0.3885 0.5771 0.147 Uiso 1 1 calc R . .
C79 C 0.3563(7) -0.0276(3) 0.5407(5) 0.067(7) Uani 0.823(16) 1 d PG A 1
C80 C 0.3646(7) -0.0161(3) 0.6214(4) 0.036(4) Uani 0.823(16) 1 d PG A 1
C81 C 0.2542(7) -0.0103(3) 0.6226(5) 0.060(6) Uani 0.823(16) 1 d PG A 1
C82 C 0.1776(7) -0.0183(3) 0.5428(5) 0.098(9) Uiso 0.823(16) 1 d PG A 1
C83 C 0.2407(8) -0.0290(3) 0.4921(5) 0.090(8) Uani 0.823(16) 1 d PGU A 1
C84 C 0.4532(9) -0.0368(3) 0.5117(6) 0.109(9) Uani 0.823(16) 1 d PGU A 1
H84A H 0.4806 -0.0726 0.5247 0.163 Uiso 0.823(16) 1 calc PR A 1
H84B H 0.5132 -0.0121 0.5383 0.163 Uiso 0.823(16) 1 calc PR A 1
H84C H 0.4283 -0.0316 0.4534 0.163 Uiso 0.823(16) 1 calc PR A 1
C85 C 0.4719(7) -0.0108(3) 0.6932(5) 0.082(8) Uani 0.823(16) 1 d PG A 1
H85A H 0.4965 -0.0455 0.7159 0.123 Uiso 0.823(16) 1 calc PR A 1
H85B H 0.4589 0.0114 0.7339 0.123 Uiso 0.823(16) 1 calc PR A 1
H85C H 0.5295 0.0050 0.6759 0.123 Uiso 0.823(16) 1 calc PR A 1
C86 C 0.2236(8) 0.0021(3) 0.6960(5) 0.087(7) Uani 0.823(16) 1 d PGU A 1
H86A H 0.2856 -0.0074 0.7448 0.130 Uiso 0.823(16) 1 calc PR A 1
H86B H 0.1572 -0.0178 0.6936 0.130 Uiso 0.823(16) 1 calc PR A 1
H86C H 0.2083 0.0396 0.6970 0.130 Uiso 0.823(16) 1 calc PR A 1
C87 C 0.0514(7) -0.0158(3) 0.5163(7) 0.165(17) Uani 0.823(16) 1 d PGU A 1
H87A H 0.0222 -0.0505 0.5217 0.247 Uiso 0.823(16) 1 calc PR A 1
H87B H 0.0206 -0.0046 0.4601 0.247 Uiso 0.823(16) 1 calc PR A 1
H87C H 0.0300 0.0092 0.5501 0.247 Uiso 0.823(16) 1 calc PR A 1
C88 C 0.1933(10) -0.0399(3) 0.4024(5) 0.31(4) Uani 0.823(16) 1 d PGU A 1
H88A H 0.1801 -0.0775 0.3935 0.466 Uiso 0.823(16) 1 calc PR A 1
H88B H 0.2463 -0.0282 0.3773 0.466 Uiso 0.823(16) 1 calc PR A 1
H88C H 0.1229 -0.0210 0.3785 0.466 Uiso 0.823(16) 1 calc PR A 1
C79' C 0.3049(8) -0.0320(3) 0.5040(5) 0.067(7) Uani 0.177(16) 1 d PG A 2
C80' C 0.3792(7) -0.0231(3) 0.5827(5) 0.13(7) Uani 0.177(16) 1 d PGU A 2
C81' C 0.3160(7) -0.0113(3) 0.6313(4) 0.030(17) Uani 0.177(16) 1 d PGU A 2
C82' C 0.2027(7) -0.0129(3) 0.5827(5) 0.030(16) Uiso 0.177(16) 1 d PG A 2
C83' C 0.1958(8) -0.0256(3) 0.5040(5) 0.098(9) Uiso 0.177(16) 1 d PG A 2
C84' C 0.3364(10) -0.0457(3) 0.4329(6) 0.06(2) Uani 0.177(16) 1 d PGU A 2
H84D H 0.3399 -0.0838 0.4286 0.089 Uiso 0.177(16) 1 calc PR A 2
H84E H 0.4094 -0.0306 0.4395 0.089 Uiso 0.177(16) 1 calc PR A 2
H84F H 0.2806 -0.0317 0.3840 0.089 Uiso 0.177(16) 1 calc PR A 2
C85' C 0.5035(7) -0.0258(3) 0.6098(6) 0.24(10) Uiso 0.177(16) 1 d PGU A 2
H85D H 0.5280 -0.0618 0.6251 0.360 Uiso 0.177(16) 1 calc PR A 2
H85E H 0.5358 -0.0027 0.6562 0.360 Uiso 0.177(16) 1 calc PR A 2
H85F H 0.5282 -0.0146 0.5660 0.360 Uiso 0.177(16) 1 calc PR A 2
C86' C 0.3614(8) 0.0008(3) 0.7192(4) 0.082(8) Uani 0.177(16) 1 d PG A 2
H86D H 0.3703 -0.0318 0.7499 0.123 Uiso 0.177(16) 1 calc PR A 2
H86E H 0.3098 0.0240 0.7328 0.123 Uiso 0.177(16) 1 calc PR A 2
H86F H 0.4339 0.0180 0.7324 0.123 Uiso 0.177(16) 1 calc PR A 2
C87' C 0.1064(7) -0.0027(3) 0.6099(7) 0.09(4) Uani 0.177(16) 1 d PGU A 2
H87D H 0.0813 -0.0358 0.6257 0.141 Uiso 0.177(16) 1 calc PR A 2
H87E H 0.0452 0.0130 0.5658 0.141 Uiso 0.177(16) 1 calc PR A 2
H87F H 0.1295 0.0212 0.6558 0.141 Uiso 0.177(16) 1 calc PR A 2
C88' C 0.0910(9) -0.0315(3) 0.4329(6) 0.06(2) Uiso 0.177(16) 1 d PG A 2
H88D H 0.0672 -0.0681 0.4277 0.096 Uiso 0.177(16) 1 calc PR A 2
H88E H 0.1045 -0.0206 0.3842 0.096 Uiso 0.177(16) 1 calc PR A 2
H88F H 0.0325 -0.0096 0.4402 0.096 Uiso 0.177(16) 1 calc PR A 2
C89 C 0.7575(19) 0.0827(9) 0.1351(14) 0.130(3) Uani 1 1 d D . .
C90 C 0.723(2) 0.3270(8) 0.3578(14) 0.166(12) Uani 1 1 d DU . .
C91 C 0.798(2) 0.9499(9) 0.6858(12) 0.083(6) Uani 1 1 d . . .
C92 C 0.2959(17) 0.9697(7) 0.2070(12) 0.128(10) Uani 1 1 d DU . .
C93 C 0.3926(18) 0.6085(9) 0.1890(11) 0.080(6) Uani 1 1 d . . .
C94 C 0.9107(17) 0.3322(14) 0.6275(13) 0.097(7) Uani 1 1 d U . .
C95 C 0.620(4) 0.1729(19) 0.262(3) 0.204(18) Uiso 1 1 d . . .
C96 C 0.912(3) 0.2090(15) 0.290(2) 0.157(13) Uiso 1 1 d D . .
O13 O 0.4254(12) 0.5811(7) 0.1298(9) 0.088(4) Uani 1 1 d . . .
O14 O 0.8698(16) 0.3023(13) 0.6726(19) 0.224(17) Uani 1 1 d . . .
O15 O 0.5402(15) 0.1893(8) 0.2943(15) 0.152(10) Uani 1 1 d . . .
O16 O 0.933(3) 0.2161(17) 0.217(2) 0.259(18) Uiso 1 1 d D . .

loop_
_atom_site_aniso_label
_atom_site_aniso_U_11
_atom_site_aniso_U_22
_atom_site_aniso_U_33
_atom_site_aniso_U_23
_atom_site_aniso_U_13
_atom_site_aniso_U_12
Ir1 0.0313(2) 0.0225(3) 0.0360(2) -0.00055(19) 0.01152(18) -0.0025(2)
Ir2 0.0291(2) 0.0226(3) 0.0469(3) -0.0014(2) 0.0173(2) -0.0028(2)
Ir3 0.0616(3) 0.0223(3) 0.0511(3) -0.0004(2) 0.0374(3) -0.0041(2)
Ir4 0.0363(3) 0.0235(3) 0.0425(3) -0.0010(2) -0.00045(19) 0.0002(2)
N1 0.031(5) 0.035(7) 0.038(5) 0.006(5) 0.011(4) 0.007(5)
N2 0.032(6) 0.038(8) 0.050(7) 0.008(5) 0.019(5) -0.004(5)
N3 0.039(6) 0.040(8) 0.057(7) -0.003(6) 0.022(5) -0.006(6)
N4 0.017(4) 0.024(6) 0.028(4) 0.004(4) 0.005(3) 0.001(4)
N5 0.042(6) 0.040(8) 0.032(5) -0.001(5) 0.013(4) -0.008(5)
N6 0.029(5) 0.023(6) 0.058(6) 0.006(5) 0.021(5) 0.006(5)
N7 0.027(5) 0.022(6) 0.054(6) 0.001(5) 0.015(5) 0.002(5)
N8 0.026(5) 0.032(7) 0.030(5) -0.006(4) 0.002(4) -0.003(5)
N9 0.034(5) 0.025(6) 0.030(5) 0.002(4) 0.006(4) 0.005(4)
N10 0.034(5) 0.038(7) 0.021(4) 0.007(4) 0.014(4) 0.013(5)
N11 0.019(4) 0.040(8) 0.061(7) 0.008(6) 0.007(4) 0.002(5)
N12 0.040(6) 0.045(9) 0.038(6) -0.003(5) 0.000(5) 0.001(6)
O1 0.106(13) 0.110(17) 0.180(19) 0.060(14) 0.042(13) 0.015(13)
O2 0.105(14) 0.094(16) 0.29(3) 0.028(17) -0.078(16) -0.007(12)
O3 0.17(2) 0.114(19) 0.27(3) -0.13(2) -0.05(2) 0.004(16)
O4 0.061(8) 0.043(8) 0.148(13) 0.003(8) 0.022(7) 0.014(7)
O5 0.29(3) 0.126(19) 0.036(7) 0.004(8) -0.003(11) -0.010(17)
O6 0.195(17) 0.147(17) 0.27(2) -0.019(14) 0.054(14) 0.108(14)
O10 0.27(2) 0.30(3) 0.33(2) 0.122(18) 0.147(18) 0.011(18)
O12 0.129(12) 0.122(13) 0.203(15) 0.091(11) 0.077(11) -0.012(10)
S1 0.127(6) 0.088(6) 0.145(6) -0.020(5) 0.009(5) 0.059(5)
S2 0.065(3) 0.049(3) 0.087(3) -0.016(2) 0.013(2) -0.006(2)
S3 0.179(8) 0.160(9) 0.188(9) -0.010(7) 0.093(7) 0.049(7)
S4 0.194(9) 0.169(9) 0.343(13) 0.177(9) 0.206(10) 0.098(7)
F4 0.29(3) 0.109(13) 0.096(10) -0.011(9) 0.085(13) -0.015(14)
F5 0.205(11) 0.076(8) 0.178(10) 0.024(7) 0.071(8) -0.025(7)
F6 0.166(13) 0.147(14) 0.219(15) 0.022(12) 0.099(12) 0.054(11)
F7 0.128(12) 0.053(8) 0.218(18) -0.025(9) 0.071(12) -0.036(8)
F8 0.098(9) 0.090(10) 0.089(8) -0.015(7) 0.037(6) 0.019(7)
F9 0.250(15) 0.069(9) 0.075(7) 0.022(6) 0.001(9) 0.045(10)
C1 0.021(5) 0.042(9) 0.024(5) 0.008(5) 0.003(4) -0.003(5)
C2 0.024(6) 0.040(9) 0.052(7) 0.005(6) 0.018(5) 0.006(6)
C3 0.054(10) 0.049(12) 0.124(16) 0.018(10) 0.055(11) 0.024(9)
C4 0.028(8) 0.043(10) 0.152(18) 0.007(11) 0.036(9) -0.012(7)
C5 0.038(7) 0.037(9) 0.057(8) 0.007(7) 0.012(6) 0.001(6)
C6 0.015(5) 0.036(8) 0.025(5) 0.009(5) 0.008(4) 0.000(5)
C7 0.026(5) 0.029(8) 0.034(5) 0.013(5) 0.008(4) 0.004(6)
C8 0.032(6) 0.029(9) 0.055(7) 0.002(6) 0.026(5) 0.008(6)
C9 0.031(6) 0.035(9) 0.045(7) -0.005(6) 0.009(5) 0.013(6)
C10 0.023(7) 0.045(10) 0.089(11) -0.005(8) 0.021(7) -0.014(7)
C11 0.037(8) 0.090(17) 0.085(12) -0.005(11) 0.018(7) -0.012(10)
C12 0.036(8) 0.056(11) 0.117(15) 0.028(10) 0.037(9) 0.009(8)
C13 0.031(7) 0.049(10) 0.085(11) 0.004(8) 0.025(7) -0.005(7)
C14 0.027(6) 0.035(8) 0.049(7) 0.002(6) 0.017(5) -0.004(5)
C15 0.032(6) 0.048(9) 0.023(5) 0.004(5) 0.006(4) -0.007(6)
C16 0.029(7) 0.065(12) 0.041(7) 0.010(7) -0.008(5) -0.018(7)
C17 0.020(7) 0.094(14) 0.076(10) 0.026(9) 0.000(6) 0.000(8)
C18 0.011(6) 0.081(13) 0.077(10) 0.020(9) -0.005(6) 0.011(7)
C19 0.038(7) 0.035(8) 0.036(6) 0.007(5) 0.003(5) 0.013(6)
C20 0.033(7) 0.042(9) 0.035(6) 0.002(6) 0.012(5) 0.011(6)
C21 0.027(5) 0.050(9) 0.035(6) -0.011(6) 0.015(5) -0.011(7)
C22 0.026(5) 0.027(8) 0.054(7) -0.007(6) 0.018(5) -0.008(6)
C23 0.025(6) 0.034(8) 0.085(10) 0.019(7) 0.025(6) 0.009(6)
C24 0.050(9) 0.052(11) 0.108(13) 0.044(10) 0.054(9) 0.031(8)
C25 0.035(9) 0.12(2) 0.109(15) 0.070(15) 0.042(9) 0.040(11)
C26 0.023(7) 0.085(17) 0.126(16) 0.065(14) 0.014(8) 0.013(9)
C27 0.040(9) 0.080(15) 0.092(13) 0.058(11) 0.019(9) 0.004(9)
C28 0.026(7) 0.041(10) 0.083(11) 0.029(8) 0.008(6) -0.004(6)
C29 0.051(8) 0.062(11) 0.032(6) 0.009(6) 0.013(6) 0.011(7)
C30 0.033(7) 0.101(16) 0.042(8) 0.008(8) 0.012(6) 0.011(8)
C31 0.041(7) 0.038(9) 0.039(7) 0.001(6) 0.011(5) 0.001(6)
C32 0.061(10) 0.129(16) 0.091(12) 0.048(11) 0.042(9) 0.055(10)
C33 0.036(7) 0.119(14) 0.076(10) 0.050(9) 0.034(7) 0.014(8)
C34 0.037(7) 0.069(12) 0.035(6) 0.011(7) 0.017(5) 0.014(7)
C35 0.034(6) 0.098(14) 0.030(6) 0.011(7) 0.019(5) 0.016(8)
C36 0.047(8) 0.024(8) 0.056(8) 0.008(6) 0.030(6) 0.006(6)
C37 0.044(8) 0.091(15) 0.048(8) 0.032(8) 0.024(7) 0.023(9)
C38 0.040(8) 0.16(2) 0.043(8) 0.000(11) 0.024(7) 0.014(11)
C39 0.031(6) 0.040(9) 0.049(7) 0.000(6) 0.006(5) 0.008(6)
C40 0.045(7) 0.043(9) 0.048(7) -0.001(6) 0.009(6) 0.022(7)
C41 0.039(7) 0.043(11) 0.038(7) 0.001(6) -0.016(5) 0.000(6)
C42 0.035(8) 0.092(15) 0.041(8) 0.020(8) -0.016(6) 0.009(8)
C43 0.039(7) 0.061(12) 0.075(10) 0.036(9) 0.029(7) 0.021(7)
C44 0.031(6) 0.055(10) 0.042(7) -0.009(6) -0.001(5) -0.026(6)
C45 0.040(8) 0.063(12) 0.052(8) 0.015(7) -0.002(6) -0.014(8)
C46 0.032(7) 0.032(9) 0.046(7) 0.006(6) 0.002(5) -0.003(6)
C47 0.051(9) 0.089(15) 0.044(8) 0.028(8) -0.016(7) -0.008(9)
C48 0.024(6) 0.068(11) 0.029(6) 0.012(6) -0.004(4) 0.006(6)
C49 0.083(11) 0.013(7) 0.038(6) 0.016(5) 0.016(7) 0.009(6)
C50 0.087(12) 0.013(7) 0.128(15) 0.005(8) 0.086(12) -0.002(7)
C51 0.133(14) 0.034(10) 0.066(10) -0.004(8) 0.019(10) -0.026(10)
C52 0.089(12) 0.021(8) 0.103(12) 0.013(8) 0.000(9) -0.022(8)
C53 0.078(10) 0.027(8) 0.125(13) 0.019(8) 0.080(10) 0.007(7)
C54 0.22(3) 0.049(14) 0.081(15) 0.012(11) -0.032(17) -0.006(16)
C55 0.114(14) 0.093(15) 0.186(18) 0.020(13) 0.102(14) 0.017(12)
C56 0.217(19) 0.058(12) 0.086(12) -0.029(10) 0.053(13) -0.023(13)
C57 0.124(12) 0.113(13) 0.150(13) 0.002(9) 0.015(9) -0.030(9)
C58 0.117(14) 0.059(11) 0.164(16) 0.018(11) 0.098(13) -0.015(10)
C59 0.035(6) 0.028(8) 0.059(8) -0.013(6) 0.031(6) -0.012(5)
C60 0.051(8) 0.029(8) 0.074(9) 0.008(7) 0.044(7) 0.006(6)
C61 0.066(10) 0.021(8) 0.102(12) -0.012(7) 0.064(9) -0.007(7)
C62 0.057(9) 0.034(9) 0.112(14) -0.031(9) 0.058(10) -0.029(8)
C63 0.042(7) 0.026(7) 0.048(7) -0.016(6) 0.016(6) -0.010(6)
C64 0.045(8) 0.029(8) 0.078(10) 0.010(7) 0.042(7) 0.009(6)
C65 0.075(9) 0.016(6) 0.097(10) 0.019(7) 0.050(8) 0.012(7)
C66 0.131(17) 0.032(10) 0.110(14) 0.001(9) 0.096(14) -0.018(10)
C67 0.063(9) 0.088(13) 0.141(14) -0.068(11) 0.060(10) -0.045(9)
C68 0.038(7) 0.099(16) 0.058(9) -0.020(10) 0.007(7) -0.017(10)
C69 0.079(11) 0.030(9) 0.067(9) 0.005(7) 0.042(9) 0.019(8)
C70 0.067(11) 0.060(14) 0.114(15) -0.038(11) 0.056(11) -0.021(10)
C71 0.114(13) 0.040(10) 0.114(13) -0.038(9) 0.079(11) -0.035(9)
C72 0.16(2) 0.024(10) 0.133(19) 0.002(9) 0.118(19) -0.003(11)
C73 0.139(18) 0.015(8) 0.089(12) -0.008(8) 0.072(13) 0.003(9)
C74 0.061(9) 0.042(10) 0.052(8) 0.004(7) 0.029(7) -0.013(7)
C75 0.066(9) 0.049(9) 0.069(9) -0.043(8) 0.012(7) -0.001(8)
C76 0.115(15) 0.100(16) 0.145(16) -0.051(13) 0.071(13) -0.051(12)
C77 0.40(6) 0.060(18) 0.21(3) -0.047(19) 0.25(4) -0.08(3)
C78 0.150(16) 0.057(12) 0.102(12) 0.012(9) 0.064(12) 0.049(12)
C79 0.12(2) 0.043(13) 0.052(14) 0.015(10) 0.044(13) 0.044(13)
C80 0.037(8) 0.033(9) 0.035(8) 0.009(6) 0.010(6) 0.000(7)
C81 0.073(15) 0.031(10) 0.102(17) -0.011(10) 0.063(14) 0.008(9)
C83 0.139(16) 0.022(10) 0.061(11) -0.012(8) -0.025(11) -0.014(11)
C84 0.125(13) 0.107(13) 0.108(12) -0.017(9) 0.059(9) 0.028(9)
C85 0.083(15) 0.070(17) 0.057(12) 0.030(11) -0.020(10) 0.007(12)
C86 0.095(11) 0.090(12) 0.101(11) 0.016(8) 0.066(9) -0.012(8)
C87 0.14(2) 0.12(2) 0.22(2) 0.002(17) 0.047(17) -0.007(17)
C88 0.31(4) 0.30(4) 0.31(4) -0.004(10) 0.100(17) 0.002(10)
C79' 0.12(2) 0.043(13) 0.052(14) 0.015(10) 0.044(13) 0.044(13)
C80' 0.13(7) 0.13(7) 0.14(7) -0.001(10) 0.05(3) 0.002(10)
C81' 0.03(2) 0.03(2) 0.028(19) -0.004(10) 0.010(11) 0.002(10)
C84' 0.06(2) 0.06(2) 0.06(2) 0.003(10) 0.026(12) 0.003(10)
C86' 0.083(15) 0.070(17) 0.057(12) 0.030(11) -0.020(10) 0.007(12)
C87' 0.10(4) 0.09(4) 0.09(4) 0.005(10) 0.034(17) -0.002(10)
C89 0.127(6) 0.088(6) 0.145(6) -0.020(5) 0.009(5) 0.059(5)
C90 0.23(2) 0.129(19) 0.133(14) 0.048(13) 0.058(15) -0.055(16)
C91 0.110(17) 0.049(12) 0.077(12) 0.013(10) 0.015(11) 0.005(12)
C92 0.141(17) 0.094(16) 0.133(16) 0.065(13) 0.030(13) -0.027(13)
C93 0.084(14) 0.073(14) 0.069(11) -0.011(9) 0.010(10) 0.036(11)
C94 0.060(10) 0.157(18) 0.082(12) 0.008(12) 0.034(9) 0.002(12)
O13 0.085(9) 0.098(12) 0.088(9) -0.014(8) 0.038(8) -0.010(9)
O14 0.067(12) 0.23(3) 0.31(3) 0.13(3) -0.024(16) -0.048(15)
O15 0.108(13) 0.136(17) 0.27(3) -0.115(17) 0.142(16) -0.066(12)

loop_
_atom_type_symbol
_atom_type_description
_atom_type_scat_dispersion_real
_atom_type_scat_dispersion_imag
_atom_type_scat_source
C C 0.0033 0.0016 'International Tables Vol C Tables 4.2.6.8 and 6.1.1.4'
H H 0.0000 0.0000 'International Tables Vol C Tables 4.2.6.8 and 6.1.1.4'
N N 0.0061 0.0033 'International Tables Vol C Tables 4.2.6.8 and 6.1.1.4'
O O 0.0106 0.0060 'International Tables Vol C Tables 4.2.6.8 and 6.1.1.4'
F F 0.0171 0.0103 'International Tables Vol C Tables 4.2.6.8 and 6.1.1.4'
S S 0.1246 0.1234 'International Tables Vol C Tables 4.2.6.8 and 6.1.1.4'
Ir Ir -1.4442 7.9887 'International Tables Vol C Tables 4.2.6.8 and 6.1.1.4'

loop_
_geom_angle_atom_site_label_1
_geom_angle_atom_site_label_2
_geom_angle_atom_site_label_3
_geom_angle
N9 Ir1 N2 85.1(4)
N9 Ir1 N1 82.6(4)
N2 Ir1 N1 79.4(4)
N9 Ir1 C49 151.6(4)
N2 Ir1 C49 123.3(4)
N1 Ir1 C49 102.7(4)
N9 Ir1 C53 146.1(4)
N2 Ir1 C53 99.9(4)
N1 Ir1 C53 131.3(4)
C49 Ir1 C53 37.62(14)
N9 Ir1 C50 114.1(4)
N2 Ir1 C50 160.6(4)
N1 Ir1 C50 105.1(4)
C49 Ir1 C50 37.52(15)
C53 Ir1 C50 62.7(2)
N9 Ir1 C52 109.2(4)
N2 Ir1 C52 109.6(4)
N1 Ir1 C52 165.3(4)
C49 Ir1 C52 62.7(2)
C53 Ir1 C52 37.52(15)
C50 Ir1 C52 62.6(2)
N9 Ir1 C51 94.0(4)
N2 Ir1 C51 144.2(4)
N1 Ir1 C51 136.1(4)
C49 Ir1 C51 62.6(2)
C53 Ir1 C51 62.6(2)
C50 Ir1 C51 37.38(15)
C52 Ir1 C51 37.37(15)
N11 Ir2 C61 95.8(6)
N11 Ir2 C62 116.2(6)
C61 Ir2 C62 36.3(7)
N11 Ir2 C60 107.2(5)
C61 Ir2 C60 39.4(5)
C62 Ir2 C60 65.1(6)
N11 Ir2 N3 83.7(5)
C61 Ir2 N3 147.1(6)
C62 Ir2 N3 160.0(5)
C60 Ir2 N3 109.3(5)
N11 Ir2 C59 145.9(5)
C61 Ir2 C59 65.0(5)
C62 Ir2 C59 65.4(5)
C60 Ir2 C59 40.1(5)
N3 Ir2 C59 97.6(4)
N11 Ir2 N4 85.8(4)
C61 Ir2 N4 133.7(5)
C62 Ir2 N4 102.6(5)
C60 Ir2 N4 164.9(5)
N3 Ir2 N4 79.2(5)
C59 Ir2 N4 128.1(5)
N11 Ir2 C63 155.3(5)
C61 Ir2 C63 63.6(6)
C62 Ir2 C63 39.1(6)
C60 Ir2 C63 66.4(6)
N3 Ir2 C63 121.0(5)
C59 Ir2 C63 39.3(5)
N4 Ir2 C63 98.6(4)
N10 Ir3 N5 86.7(4)
N10 Ir3 C70 152.5(4)
N5 Ir3 C70 100.2(3)
N10 Ir3 C71 113.7(4)
N5 Ir3 C71 104.6(4)
C70 Ir3 C71 38.84(10)
N10 Ir3 C69 144.9(4)
N5 Ir3 C69 128.3(3)
C70 Ir3 C69 38.81(9)
C71 Ir3 C69 65.02(15)
N10 Ir3 C72 92.0(4)
N5 Ir3 C72 137.7(4)
C70 Ir3 C72 65.01(15)
C71 Ir3 C72 38.78(9)
C69 Ir3 C72 64.93(14)
N10 Ir3 N6 84.7(4)
N5 Ir3 N6 78.9(5)
C70 Ir3 N6 122.7(3)
C71 Ir3 N6 161.3(4)
C69 Ir3 N6 98.2(3)
C72 Ir3 N6 143.1(4)
N10 Ir3 C73 107.0(4)
N5 Ir3 C73 165.1(4)
C70 Ir3 C73 64.97(14)
C71 Ir3 C73 64.96(14)
C69 Ir3 C73 38.72(9)
C72 Ir3 C73 38.73(9)
N6 Ir3 C73 107.6(3)
N12 Ir4 C81' 158.5(4)
N12 Ir4 C82' 136.2(4)
C81' Ir4 C82' 38.43(11)
N12 Ir4 N7 82.8(5)
C81' Ir4 N7 117.2(4)
C82' Ir4 N7 99.3(4)
N12 Ir4 N8 84.6(4)
C81' Ir4 N8 105.8(4)
C82' Ir4 N8 139.0(4)
N7 Ir4 N8 79.1(4)
N12 Ir4 C79 106.4(4)
C81' Ir4 C79 52.49(14)
C82' Ir4 C79 66.67(18)
N7 Ir4 C79 166.0(4)
N8 Ir4 C79 111.8(4)
N12 Ir4 C83 94.6(4)
C81' Ir4 C83 66.63(18)
C82' Ir4 C83 51.79(15)
N7 Ir4 C83 131.9(4)
N8 Ir4 C83 148.8(4)
C79 Ir4 C83 38.58(11)
N12 Ir4 C80' 122.3(4)
C81' Ir4 C80' 38.06(10)
C82' Ir4 C80' 63.57(17)
N7 Ir4 C80' 154.9(4)
N8 Ir4 C80' 101.5(4)
C79 Ir4 C80' 18.80(5)
C83 Ir4 C80' 53.03(14)
N12 Ir4 C80 143.1(4)
C81' Ir4 C80 19.01(5)
C82' Ir4 C80 53.50(14)
N7 Ir4 C80 134.0(4)
N8 Ir4 C80 98.3(4)
C79 Ir4 C80 38.46(11)
C83 Ir4 C80 64.32(17)
C80' Ir4 C80 20.98(6)
N12 Ir4 C82 118.4(4)
C81' Ir4 C82 52.84(15)
C82' Ir4 C82 18.10(6)
N7 Ir4 C82 102.2(4)
N8 Ir4 C82 157.0(4)
C79 Ir4 C82 64.26(17)
C83 Ir4 C82 38.32(11)
C80' Ir4 C82 67.62(18)
C80 Ir4 C82 63.96(17)
N12 Ir4 C83' 101.9(4)
C81' Ir4 C83' 63.49(17)
C82' Ir4 C83' 37.85(12)
N7 Ir4 C83' 115.8(4)
N8 Ir4 C83' 164.1(4)
C79 Ir4 C83' 52.56(14)
C83 Ir4 C83' 18.05(5)
C80' Ir4 C83' 62.77(17)
C80 Ir4 C83' 67.69(18)
C82 Ir4 C83' 21.60(7)
N12 Ir4 C81 156.2(4)
C81' Ir4 C81 19.96(6)
C82' Ir4 C81 20.80(6)
N7 Ir4 C81 103.2(4)
N8 Ir4 C81 119.0(4)
C79 Ir4 C81 64.14(17)
C83 Ir4 C81 64.05(17)
C80' Ir4 C81 54.18(14)
C80 Ir4 C81 38.15(10)
C82 Ir4 C81 38.07(11)
C83' Ir4 C81 54.59(16)
C7 N1 C1 102.5(11)
C7 N1 Ir1 110.3(8)
C1 N1 Ir1 145.4(10)
C8 N2 C9 102.6(12)
C8 N2 Ir1 108.6(8)
C9 N2 Ir1 146.8(10)
C14 N3 C8 103.7(12)
C14 N3 Ir2 145.2(11)
C8 N3 Ir2 109.8(9)
C7 N4 C6 103.9(11)
C7 N4 Ir2 109.4(8)
C6 N4 Ir2 145.4(9)
C21 N5 C15 99.2(12)
C21 N5 Ir3 112.5(9)
C15 N5 Ir3 147.1(10)
C22 N6 C23 101.9(12)
C22 N6 Ir3 110.7(8)
C23 N6 Ir3 145.8(10)
C22 N7 C28 101.2(12)
C22 N7 Ir4 112.0(8)
C28 N7 Ir4 144.5(11)
C21 N8 C20 103.7(12)
C21 N8 Ir4 109.4(8)
C20 N8 Ir4 143.9(10)
C29 N9 C33 117.5(11)
C29 N9 Ir1 120.3(9)
C33 N9 Ir1 122.1(9)
C38 N10 C34 116.8(10)
C38 N10 Ir3 121.4(8)
C34 N10 Ir3 121.2(8)
C43 N11 C39 116.8(12)
C43 N11 Ir2 117.4(10)
C39 N11 Ir2 124.1(8)
C48 N12 C44 117.2(12)
C48 N12 Ir4 120.6(10)
C44 N12 Ir4 122.1(9)
O3 S1 O2 108.9(16)
O3 S1 O1 117.2(17)
O2 S1 O1 116.2(12)
O3 S1 C89 107.6(19)
O2 S1 C89 103.6(16)
O1 S1 C89 101.8(12)
O6 S2 O4 116.2(16)
O6 S2 O5 115.8(18)
O4 S2 O5 120.9(11)
O6 S2 C90 100.3(17)
O4 S2 C90 100.6(11)
O5 S2 C90 96.2(13)
O9 S3 O7 119.3(15)
O9 S3 O8 112.5(13)
O7 S3 O8 121.7(15)
O9 S3 C91 103.2(15)
O7 S3 C91 105.6(19)
O8 S3 C91 85.9(16)
O12 S4 O10 115.7(19)
O12 S4 O11 105(2)
O10 S4 O11 121(3)
O12 S4 C92 111.1(12)
O10 S4 C92 102.8(13)
O11 S4 C92 99.1(12)
C2 C1 N1 130.5(14)
C2 C1 C6 121.8(12)
N1 C1 C6 107.3(11)
C3 C2 C1 114.1(15)
C4 C3 C2 124.4(16)
C3 C4 C5 120.7(15)
C6 C5 C4 118.2(16)
C5 C6 N4 131.9(14)
C5 C6 C1 120.5(12)
N4 C6 C1 107.6(11)
N4 C7 N1 118.6(10)
N4 C7 C8 122.1(12)
N1 C7 C8 118.7(12)
N2 C8 N3 116.8(11)
N2 C8 C7 122.9(13)
N3 C8 C7 119.6(13)
C10 C9 C14 125.9(13)
C10 C9 N2 127.0(14)
C14 C9 N2 106.9(12)
C11 C10 C9 113.4(16)
C10 C11 C12 126.2(16)
C13 C12 C11 115.7(15)
C14 C13 C12 120.7(17)
N3 C14 C13 132.5(15)
N3 C14 C9 109.9(13)
C13 C14 C9 117.4(13)
C16 C15 N5 129.7(15)
C16 C15 C20 122.2(15)
N5 C15 C20 108.0(12)
C15 C16 C17 114.7(17)
C18 C17 C16 124.0(17)
C17 C18 C19 120.1(17)
C20 C19 C18 120.4(16)
N8 C20 C19 133.2(15)
N8 C20 C15 108.4(12)
C19 C20 C15 118.4(14)
N8 C21 N5 120.6(10)
N8 C21 C22 121.8(13)
N5 C21 C22 116.8(14)
N7 C22 N6 121.3(11)
N7 C22 C21 117.4(13)
N6 C22 C21 121.0(12)
C24 C23 N6 130.0(16)
C24 C23 C28 124.8(16)
N6 C23 C28 105.2(12)
C25 C24 C23 113.5(19)
C26 C25 C24 127.0(16)
C25 C26 C27 118.5(19)
C26 C27 C28 122(2)
N7 C28 C27 135.1(17)
N7 C28 C23 110.4(13)
C27 C28 C23 114.3(16)
N9 C29 C30 119.9(13)
C31 C30 C29 122.9(14)
C30 C31 C32 117.4(15)
C30 C31 C36 125.8(13)
C32 C31 C36 116.2(14)
C33 C32 C31 115.7(16)
N9 C33 C32 124.2(14)
N10 C34 C35 122.5(11)
C36 C35 C34 120.3(11)
C35 C36 C37 115.2(12)
C35 C36 C31 123.8(12)
C37 C36 C31 121.0(13)
C38 C37 C36 119.7(14)
N10 C38 C37 125.2(12)
C40 C39 N11 124.4(12)
C39 C40 C41 118.9(13)
C42 C41 C40 119.1(13)
C42 C41 C46 121.3(12)
C40 C41 C46 119.3(14)
C41 C42 C43 118.8(13)
N11 C43 C42 122.0(14)
N12 C44 C45 123.2(12)
C44 C45 C46 119.1(15)
C47 C46 C45 117.0(14)
C47 C46 C41 121.1(12)
C45 C46 C41 120.9(13)
C46 C47 C48 120.8(13)
N12 C48 C47 121.6(14)
C50 C49 C53 108.0
C50 C49 C54 126.0
C53 C49 C54 126.0
C50 C49 Ir1 71.6(3)
C53 C49 Ir1 71.2(3)
C54 C49 Ir1 122.8(3)
C49 C50 C51 108.0
C49 C50 C55 126.0
C51 C50 C55 126.0
C49 C50 Ir1 70.8(2)
C51 C50 Ir1 71.6(3)
C55 C50 Ir1 123.3(3)
C52 C51 C50 108.0
C52 C51 C56 126.0
C50 C51 C56 126.0
C52 C51 Ir1 71.1(3)
C50 C51 Ir1 71.1(3)
C56 C51 Ir1 123.5(2)
C51 C52 C53 108.0
C51 C52 C57 126.0
C53 C52 C57 126.0
C51 C52 Ir1 71.6(3)
C53 C52 Ir1 70.8(2)
C57 C52 Ir1 123.3(3)
C52 C53 C49 108.0
C52 C53 C58 126.0
C49 C53 C58 126.0
C52 C53 Ir1 71.6(3)
C49 C53 Ir1 71.2(3)
C58 C53 Ir1 122.8(3)
C63 C59 C64 124.6(13)
C63 C59 C60 108.0(11)
C64 C59 C60 127.4(12)
C63 C59 Ir2 71.7(7)
C64 C59 Ir2 126.2(9)
C60 C59 Ir2 69.9(7)
C61 C60 C59 104.2(13)
C61 C60 C65 129.2(14)
C59 C60 C65 125.2(12)
C61 C60 Ir2 69.9(8)
C59 C60 Ir2 70.0(7)
C65 C60 Ir2 133.8(12)
C62 C61 C60 112.2(14)
C62 C61 C66 128.1(15)
C60 C61 C66 119.7(17)
C62 C61 Ir2 72.1(9)
C60 C61 Ir2 70.6(8)
C66 C61 Ir2 125.3(12)
C61 C62 C63 109.9(13)
C61 C62 C67 127.9(17)
C63 C62 C67 121.3(18)
C61 C62 Ir2 71.7(9)
C63 C62 Ir2 72.1(7)
C67 C62 Ir2 131.1(11)
C62 C63 C68 125.8(14)
C62 C63 C59 105.7(13)
C68 C63 C59 128.5(13)
C62 C63 Ir2 68.8(8)
C68 C63 Ir2 125.4(11)
C59 C63 Ir2 69.0(7)
C73 C69 C70 108.0
C73 C69 C74 126.0
C70 C69 C74 126.0
C73 C69 Ir3 70.77(17)
C70 C69 Ir3 70.4(2)
C74 C69 Ir3 124.43(15)
C71 C70 C69 108.0
C71 C70 C75 126.0
C69 C70 C75 126.0
C71 C70 Ir3 70.62(14)
C69 C70 Ir3 70.78(18)
C75 C70 Ir3 124.24(16)
C72 C71 C70 108.0
C72 C71 C76 126.0
C70 C71 C76 126.0
C72 C71 Ir3 70.79(18)
C70 C71 Ir3 70.54(14)
C76 C71 Ir3 124.25(16)
C71 C72 C73 108.0
C71 C72 C77 126.0
C73 C72 C77 126.0
C71 C72 Ir3 70.4(2)
C73 C72 Ir3 70.73(17)
C77 C72 Ir3 124.47(14)
C69 C73 C72 108.0
C69 C73 C78 126.0
C72 C73 C78 126.0
C69 C73 Ir3 70.51(16)
C72 C73 Ir3 70.54(15)
C78 C73 Ir3 124.56(19)
C83 C79 C80 108.0
C83 C79 C84 126.0
C80 C79 C84 126.0
C83 C79 Ir4 70.93(19)
C80 C79 Ir4 71.46(17)
C84 C79 Ir4 123.28(19)
C79 C80 C81 108.0
C79 C80 C85 126.0
C81 C80 C85 126.0
C79 C80 Ir4 70.08(17)
C81 C80 Ir4 71.6(2)
C85 C80 Ir4 123.99(18)
C82 C81 C80 108.0
C82 C81 C86 126.0
C80 C81 C86 126.0
C82 C81 Ir4 70.68(18)
C80 C81 Ir4 70.29(19)
C86 C81 Ir4 124.64(17)
C83 C82 C81 108.0
C83 C82 C87 126.0
C81 C82 C87 126.0
C83 C82 Ir4 70.02(17)
C81 C82 Ir4 71.26(17)
C87 C82 Ir4 124.31(18)
C79 C83 C82 108.0
C79 C83 C88 126.0
C82 C83 C88 126.0
C79 C83 Ir4 70.50(19)
C82 C83 Ir4 71.66(19)
C88 C83 Ir4 123.49(16)
C80' C79' C83' 108.0
C80' C79' C84' 126.0
C83' C79' C84' 126.0
C80' C79' Ir4 69.96(17)
C83' C79' Ir4 70.5(2)
C84' C79' Ir4 125.13(17)
C81' C80' C79' 108.0
C81' C80' C85' 126.0
C79' C80' C85' 126.0
C81' C80' Ir4 69.20(18)
C79' C80' Ir4 72.70(17)
C85' C80' Ir4 123.66(19)
C80' C81' C82' 108.0
C80' C81' C86' 126.0
C82' C81' C86' 126.0
C80' C81' Ir4 72.74(19)
C82' C81' Ir4 71.1(2)
C86' C81' Ir4 121.87(17)
C83' C82' C81' 108.0
C83' C82' C87' 126.0
C81' C82' C87' 126.0
C83' C82' Ir4 73.01(17)
C81' C82' Ir4 70.44(18)
C87' C82' Ir4 122.20(18)
C82' C83' C79' 108.0
C82' C83' C88' 126.0
C79' C83' C88' 126.0
C82' C83' Ir4 69.14(17)
C79' C83' Ir4 72.25(19)
C88' C83' Ir4 124.25(17)
F3 C89 F2 103.3(18)
F3 C89 F1 104.2(17)
F2 C89 F1 106.8(18)
F3 C89 S1 106.9(18)
F2 C89 S1 104(3)
F1 C89 S1 129(2)
F4 C90 F5 101.4(18)
F4 C90 F6 109(3)
F5 C90 F6 108(2)
F4 C90 S2 115.2(19)
F5 C90 S2 111.2(19)
F6 C90 S2 111.6(17)
F7 C91 F8 115(2)
F7 C91 F9 116(2)
F8 C91 F9 105.1(15)
F7 C91 S3 114.5(17)
F8 C91 S3 106.4(15)
F9 C91 S3 97.7(15)
F12 C92 F11 103(3)
F12 C92 F10 104.1(17)
F11 C92 F10 104(2)
F12 C92 S4 116.3(13)
F11 C92 S4 114.3(16)
F10 C92 S4 113.3(14)

loop_
_geom_bond_atom_site_label_1
_geom_bond_atom_site_label_2
_geom_bond_distance
Ir1 N9 2.139(10)
Ir1 N2 2.167(13)
Ir1 N1 2.173(12)
Ir1 C49 2.178(7)
Ir1 C53 2.179(7)
Ir1 C50 2.188(8)
Ir1 C52 2.189(8)
Ir1 C51 2.195(8)
Ir2 N11 2.119(12)
Ir2 C61 2.151(14)
Ir2 C62 2.156(14)
Ir2 C60 2.161(14)
Ir2 N3 2.161(13)
Ir2 C59 2.162(12)
Ir2 N4 2.185(10)
Ir2 C63 2.200(12)
Ir3 N10 2.099(8)
Ir3 N5 2.137(13)
Ir3 C70 2.161(6)
Ir3 C71 2.162(7)
Ir3 C69 2.166(5)
Ir3 C72 2.167(6)
Ir3 N6 2.167(12)
Ir3 C73 2.169(7)
Ir4 N12 2.120(12)
Ir4 C81' 2.134(7)
Ir4 C82' 2.143(8)
Ir4 N7 2.148(11)
Ir4 N8 2.155(11)
Ir4 C79 2.162(8)
Ir4 C83 2.168(8)
Ir4 C80' 2.180(7)
Ir4 C80 2.181(7)
Ir4 C82 2.190(8)
Ir4 C83' 2.194(8)
Ir4 C81 2.197(7)
N1 C7 1.338(18)
N1 C1 1.414(16)
N2 C8 1.333(18)
N2 C9 1.426(17)
N3 C14 1.354(17)
N3 C8 1.356(19)
N4 C7 1.310(17)
N4 C6 1.396(14)
N5 C21 1.358(19)
N5 C15 1.436(18)
N6 C22 1.317(18)
N6 C23 1.428(18)
N7 C22 1.314(17)
N7 C28 1.378(18)
N8 C21 1.32(2)
N8 C20 1.355(17)
N9 C29 1.304(18)
N9 C33 1.360(18)
N10 C38 1.286(19)
N10 C34 1.329(15)
N11 C43 1.344(18)
N11 C39 1.386(17)
N12 C48 1.306(15)
N12 C44 1.354(18)
O1 S1 1.59(3)
O2 S1 1.54(2)
O3 S1 1.38(2)
O4 S2 1.385(16)
O5 S2 1.45(2)
O6 S2 1.34(2)
O7 S3 1.414(15)
O8 S3 1.441(15)
O9 S3 1.410(15)
O10 S4 1.439(18)
O11 S4 1.524(18)
O12 S4 1.387(13)
S1 C89 1.739(17)
S2 C90 1.73(3)
S3 C91 1.87(3)
S4 C92 1.71(2)
F1 C89 1.343(18)
F2 C89 1.343(19)
F3 C89 1.342(18)
F4 C90 1.338(18)
F5 C90 1.390(17)
F6 C90 1.407(19)
F7 C91 1.20(2)
F8 C91 1.37(2)
F9 C91 1.54(3)
F10 C92 1.378(16)
F11 C92 1.363(18)
F12 C92 1.337(17)
C1 C2 1.401(18)
C1 C6 1.433(18)
C2 C3 1.38(2)
C3 C4 1.37(3)
C4 C5 1.38(2)
C5 C6 1.350(18)
C7 C8 1.406(16)
C9 C10 1.384(19)
C9 C14 1.41(2)
C10 C11 1.35(2)
C11 C12 1.46(3)
C12 C13 1.40(2)
C13 C14 1.40(2)
C15 C16 1.407(19)
C15 C20 1.45(2)
C16 C17 1.41(3)
C17 C18 1.37(3)
C18 C19 1.38(2)
C19 C20 1.376(18)
C21 C22 1.442(15)
C23 C24 1.37(2)
C23 C28 1.44(2)
C24 C25 1.37(3)
C25 C26 1.34(3)
C26 C27 1.35(2)
C27 C28 1.42(2)
C29 C30 1.42(2)
C30 C31 1.32(2)
C31 C32 1.42(2)
C31 C36 1.453(18)
C32 C33 1.38(2)
C34 C35 1.418(16)
C35 C36 1.356(19)
C36 C37 1.415(19)
C37 C38 1.37(2)
C39 C40 1.302(19)
C40 C41 1.412(17)
C41 C42 1.37(2)
C41 C46 1.53(2)
C42 C43 1.40(2)
C44 C45 1.37(2)
C45 C46 1.376(19)
C46 C47 1.36(2)
C47 C48 1.41(2)
C49 C50 1.404(4)
C49 C53 1.405(4)
C49 C54 1.493(5)
C50 C51 1.405(4)
C50 C55 1.493(5)
C51 C52 1.405(4)
C51 C56 1.493(5)
C52 C53 1.405(4)
C52 C57 1.493(5)
C53 C58 1.493(5)
C59 C63 1.469(18)
C59 C64 1.476(16)
C59 C60 1.483(19)
C60 C61 1.455(19)
C60 C65 1.49(2)
C61 C62 1.34(3)
C61 C66 1.52(2)
C62 C63 1.46(2)
C62 C67 1.56(2)
C63 C68 1.47(2)
C69 C73 1.4373(14)
C69 C70 1.4376(14)
C69 C74 1.5281(15)
C70 C71 1.4374(14)
C70 C75 1.5282(15)
C71 C72 1.4374(14)
C71 C76 1.5279(16)
C72 C73 1.4378(14)
C72 C77 1.5279(15)
C73 C78 1.5282(15)
C79 C83 1.4304(14)
C79 C80 1.4305(14)
C79 C84 1.5206(15)
C80 C81 1.4307(14)
C80 C85 1.5207(15)
C81 C82 1.4307(14)
C81 C86 1.5204(15)
C82 C83 1.4305(14)
C82 C87 1.5208(15)
C83 C88 1.5208(15)
C79' C80' 1.4078(14)
C79' C83' 1.4079(14)
C79' C84' 1.4968(15)
C80' C81' 1.4077(14)
C80' C85' 1.4963(15)
C81' C82' 1.4078(14)
C81' C86' 1.4963(15)
C82' C83' 1.4074(14)
C82' C87' 1.4966(15)
C83' C88' 1.4966(15)
C93 O13 1.44(2)
C94 O14 1.34(3)
C95 O15 1.39(5)
C96 O16 1.440(19)

loop_
_platon_squeeze_void_nr
_platon_squeeze_void_average_x
_platon_squeeze_void_average_y
_platon_squeeze_void_average_z
_platon_squeeze_void_volume
_platon_squeeze_void_count_electrons
1 0.290 0.528 0.639 164.8 40.4
2 0.213 0.873 0.865 108.2 28.3
3 0.487 0.886 0.779 8.9 1.0
4 0.525 0.388 0.216 10.6 1.7
5 0.710 0.028 0.360 164.8 40.9
6 0.790 0.373 0.134 106.5 25.0
